data_4032861
loop_
_publ_author_name
'Park, Sangjune'
'Kim, Hyunseok'
'Son, Jeong-Yu'
'Um, Kyusik'
'Lee, Sooho'
'Baek, Yonghyeon'
'Seo, Boram'
'Lee, Phil Ho'

_publ_section_title
;
 Synthesis of Imidazopyridines via Copper-Catalyzed, Formal Aza-[3 + 2]
 Cycloaddition Reaction of Pyridine Derivatives with \a-Diazo Oxime
 Ethers.
;
_journal_issue 19
_journal_name_full 'The Journal of organic chemistry'
_journal_page_first 10209
_journal_page_last 10218
_journal_paper_doi 10.1021/acs.joc.7b01714
_journal_volume 82
_journal_year 2017
_chemical_formula_sum 'C17 H13 F3 N2 O2'
_chemical_formula_weight 334.29
_chemical_name_common PSJ-2510-up
_space_group_crystal_system monoclinic
_space_group_IT_number 14
_space_group_name_Hall '-P 2ybc'
_space_group_name_H-M_alt 'P 1 21/c 1'
_symmetry_space_group_name_Hall '-P 2ybc'
_symmetry_space_group_name_H-M 'P 1 21/c 1'
_atom_sites_solution_hydrogens geom
_cell_angle_alpha 90
_cell_angle_beta 105.6509(12)
_cell_angle_gamma 90
_cell_formula_units_Z 12
_cell_length_a 10.4633(2)
_cell_length_b 52.1683(12)
_cell_length_c 9.0153(2)
_cell_measurement_reflns_used 9948
_cell_measurement_temperature 296.(2)
_cell_measurement_theta_max 28.2439
_cell_measurement_theta_min 2.3362
_cell_volume 4738.57(18)
_computing_cell_refinement 'SAINT V8.34A (Bruker AXS Inc., 2013)'
_computing_data_collection 'Bruker Instrument Service v2013.12.0.0'
_computing_data_reduction 'SAINT V8.34A (Bruker AXS Inc., 2013)'
_computing_structure_refinement 'SHELXL-2013 (Sheldrick, 2013)'
_diffrn_ambient_temperature 296.(2)
_diffrn_detector_area_resol_mean 8.3333
_diffrn_measured_fraction_theta_full 0.971
_diffrn_measured_fraction_theta_max 0.971
_diffrn_measurement_device_type 'Bruker APEX-II CCD'
_diffrn_measurement_method '\f and \w scans'
_diffrn_radiation_wavelength 0.71073
_diffrn_reflns_av_R_equivalents 0.0930
_diffrn_reflns_av_unetI/netI 0.0684
_diffrn_reflns_limit_h_max 12
_diffrn_reflns_limit_h_min -12
_diffrn_reflns_limit_k_max 61
_diffrn_reflns_limit_k_min -60
_diffrn_reflns_limit_l_max 10
_diffrn_reflns_limit_l_min -10
_diffrn_reflns_number 92000
_diffrn_reflns_theta_full 25.00
_diffrn_reflns_theta_max 25.00
_diffrn_reflns_theta_min 0.78
_exptl_absorpt_coefficient_mu 0.117
_exptl_absorpt_correction_T_max 0.99
_exptl_absorpt_correction_T_min 0.91
_exptl_absorpt_correction_type multi-scan
_exptl_absorpt_process_details 'SADABS V2012/1 (Bruker AXS Inc.)'
_exptl_crystal_colour colourless
_exptl_crystal_density_diffrn 1.406
_exptl_crystal_density_method 'not measured'
_exptl_crystal_description block
_exptl_crystal_F_000 2064
_exptl_crystal_size_max 0.280
_exptl_crystal_size_mid 0.120
_exptl_crystal_size_min 0.100
_refine_diff_density_max 0.159
_refine_diff_density_min -0.192
_refine_ls_extinction_method none
_refine_ls_goodness_of_fit_ref 1.085
_refine_ls_hydrogen_treatment constr
_refine_ls_matrix_type full
_refine_ls_number_parameters 652
_refine_ls_number_reflns 8123
_refine_ls_number_restraints 0
_refine_ls_restrained_S_all 1.085
_refine_ls_R_factor_all 0.1725
_refine_ls_R_factor_gt 0.0963
_refine_ls_shift/su_max 0.000
_refine_ls_shift/su_mean 0.000
_refine_ls_structure_factor_coef Fsqd
_refine_ls_weighting_details 'w=1/[\s^2^(Fo^2^)+(0.0212P)^2^+7.3664P] where P=(Fo^2^+2Fc^2^)/3'
_refine_ls_weighting_scheme calc
_refine_ls_wR_factor_gt 0.1424
_refine_ls_wR_factor_ref 0.1668
_reflns_number_gt 4590
_reflns_number_total 8123
_reflns_threshold_expression 'I > 2\s(I)'
_cod_data_source_file jo7b01714_si_002.cif
_cod_data_source_block I
_cod_depositor_comments 'Adding full bibliography for 4032860--4032861.cif.'
_cod_database_code 4032861

loop_
_space_group_symop_operation_xyz
'x, y, z'
'-x, y+1/2, -z+1/2'
'-x, -y, -z'
'x, -y-1/2, z-1/2'

loop_
_atom_site_type_symbol
_atom_site_label
_atom_site_fract_x
_atom_site_fract_y
_atom_site_fract_z
_atom_site_U_iso_or_equiv
_atom_site_adp_type
_atom_site_calc_flag
_atom_site_refinement_flags_adp
_atom_site_refinement_flags_posn
_atom_site_occupancy
C C11 0.4174(4) 0.26078(9) 0.1053(5) 0.0538(12) Uani d . . 1
C C12 0.3075(5) 0.26627(11) -0.0204(6) 0.0653(14) Uani d . . 1
C C13 0.2381(5) 0.24614(11) -0.0969(6) 0.0748(16) Uani d . . 1
H H13 0.1655 0.2492 -0.1809 0.09 Uiso calc U R 1
C C14 0.2734(5) 0.22074(12) -0.0522(6) 0.0820(17) Uani d . . 1
H H14 0.2236 0.2073 -0.1069 0.098 Uiso calc U R 1
C C15 0.3773(5) 0.21546(10) 0.0673(6) 0.0664(14) Uani d . . 1
H H15 0.3999 0.1986 0.0964 0.08 Uiso calc U R 1
C C16 0.2738(5) 0.29358(10) -0.0624(6) 0.0853(18) Uani d . . 1
H H16A 0.2027 0.2943 -0.1555 0.128 Uiso calc U R 1
H H16B 0.3502 0.3022 -0.078 0.128 Uiso calc U R 1
H H16C 0.2466 0.3019 0.0192 0.128 Uiso calc U R 1
C C17 0.5638(4) 0.23654(9) 0.2726(5) 0.0494(11) Uani d . . 1
C C18 0.6150(5) 0.21315(10) 0.3547(5) 0.0570(12) Uani d . . 1
C C19 0.7700(5) 0.19582(9) 0.5716(5) 0.0634(13) Uani d . . 1
H H19A 0.7324 0.1802 0.5195 0.076 Uiso calc U R 1
H H19B 0.7476 0.1967 0.6691 0.076 Uiso calc U R 1
C C110 0.9136(6) 0.19556(11) 0.5988(7) 0.0774(16) Uani d . . 1
C C111 0.5927(4) 0.26245(9) 0.2967(5) 0.0499(11) Uani d . . 1
C C112 0.7029(4) 0.27567(9) 0.4083(5) 0.0531(12) Uani d . . 1
C C113 0.8328(4) 0.26706(9) 0.4419(6) 0.0658(14) Uani d . . 1
H H113 0.8525 0.2516 0.4014 0.079 Uiso calc U R 1
C C114 0.9336(5) 0.28168(12) 0.5368(7) 0.0817(17) Uani d . . 1
H H114 1.0209 0.2759 0.5596 0.098 Uiso calc U R 1
C C115 0.9054(6) 0.30448(13) 0.5970(7) 0.0904(19) Uani d . . 1
H H115 0.9738 0.3141 0.6599 0.109 Uiso calc U R 1
C C116 0.7773(6) 0.31324(11) 0.5653(6) 0.0903(19) Uani d . . 1
H H116 0.7582 0.3285 0.6078 0.108 Uiso calc U R 1
C C117 0.6763(5) 0.29897(10) 0.4688(6) 0.0664(14) Uani d . . 1
H H117 0.5896 0.3051 0.4444 0.08 Uiso calc U R 1
F F11 0.9722(3) 0.21685(7) 0.6612(4) 0.1146(13) Uani d . . 1
F F12 0.9496(3) 0.19184(8) 0.4710(5) 0.1223(13) Uani d . . 1
F F13 0.9669(3) 0.17642(7) 0.6934(4) 0.1163(13) Uani d . . 1
C C21 0.8647(4) 0.10234(10) 0.3584(6) 0.0625(13) Uani d . . 1
C C22 0.9228(5) 0.08261(12) 0.4474(6) 0.0749(16) Uani d . . 1
H H22 0.9956 0.0857 0.531 0.09 Uiso calc U R 1
C C23 0.8755(5) 0.05725(11) 0.4168(6) 0.0757(16) Uani d . . 1
H H23 0.9178 0.044 0.4802 0.091 Uiso calc U R 1
C C24 0.7699(5) 0.05197(10) 0.2968(5) 0.0654(14) Uani d . . 1
H H24 0.7395 0.0352 0.2766 0.078 Uiso calc U R 1
C C25 0.7529(4) 0.09688(10) 0.2336(5) 0.0539(12) Uani d . . 1
C C26 0.9122(5) 0.12970(10) 0.3823(7) 0.0899(18) Uani d . . 1
H H26A 0.9795 0.1311 0.4783 0.135 Uiso calc U R 1
H H26B 0.839 0.1407 0.3843 0.135 Uiso calc U R 1
H H26C 0.9483 0.1348 0.2995 0.135 Uiso calc U R 1
C C27 0.5980(4) 0.07268(9) 0.0765(5) 0.0497(11) Uani d . . 1
C C28 0.5389(4) 0.04900(10) 0.0082(5) 0.0582(13) Uani d . . 1
C C29 0.3732(5) 0.03060(9) -0.1982(5) 0.0629(13) Uani d . . 1
H H29A 0.4152 0.0153 -0.146 0.076 Uiso calc U R 1
H H29B 0.3819 0.0304 -0.3027 0.076 Uiso calc U R 1
C C210 0.2323(5) 0.03087(12) -0.2013(7) 0.0788(16) Uani d . . 1
C C211 0.5813(4) 0.09860(9) 0.0378(5) 0.0498(11) Uani d . . 1
C C212 0.4778(4) 0.11240(8) -0.0794(5) 0.0493(11) Uani d . . 1
C C213 0.3440(4) 0.10576(9) -0.1173(5) 0.0604(13) Uani d . . 1
H H213 0.3173 0.091 -0.0758 0.072 Uiso calc U R 1
C C214 0.2513(5) 0.12088(11) -0.2156(6) 0.0749(16) Uani d . . 1
H H214 0.1623 0.1162 -0.2401 0.09 Uiso calc U R 1
C C215 0.2871(6) 0.14283(12) -0.2785(6) 0.0805(17) Uani d . . 1
H H215 0.2231 0.1528 -0.3451 0.097 Uiso calc U R 1
C C216 0.4180(6) 0.14978(10) -0.2418(6) 0.0814(17) Uani d . . 1
H H216 0.4431 0.1646 -0.2836 0.098 Uiso calc U R 1
C C217 0.5131(5) 0.13483(9) -0.1431(5) 0.0664(14) Uani d . . 1
H H217 0.6017 0.1398 -0.1188 0.08 Uiso calc U R 1
F F21 0.1711(3) 0.05198(6) -0.2669(4) 0.1097(12) Uani d . . 1
F F22 0.1686(3) 0.01147(7) -0.2847(5) 0.1285(15) Uani d . . 1
F F23 0.2146(4) 0.02932(9) -0.0633(5) 0.1370(15) Uani d . . 1
C C31 0.8728(4) 0.06139(11) 0.8993(5) 0.0670(14) Uani d . . 1
C C32 0.9573(5) 0.08040(13) 0.9685(6) 0.0806(17) Uani d . . 1
H H32 1.0294 0.0764 1.0513 0.097 Uiso calc U R 1
C C33 0.9374(5) 0.10611(12) 0.9167(6) 0.0822(17) Uani d . . 1
H H33 0.9963 0.1187 0.9667 0.099 Uiso calc U R 1
C C34 0.8354(5) 0.11265(10) 0.7967(6) 0.0725(15) Uani d . . 1
H H34 0.8238 0.1295 0.7626 0.087 Uiso calc U R 1
C C35 0.7655(4) 0.06844(10) 0.7749(5) 0.0547(12) Uani d . . 1
C C36 0.8895(5) 0.03380(11) 0.9473(7) 0.096(2) Uani d . . 1
H H36A 0.9623 0.0322 1.0382 0.144 Uiso calc U R 1
H H36B 0.9073 0.0238 0.8658 0.144 Uiso calc U R 1
H H36C 0.8096 0.0277 0.9686 0.144 Uiso calc U R 1
C C37 0.6340(4) 0.09437(9) 0.6031(5) 0.0499(11) Uani d . . 1
C C38 0.5943(4) 0.11764(10) 0.5160(5) 0.0542(12) Uani d . . 1
C C39 0.4435(5) 0.13654(9) 0.3009(6) 0.0667(14) Uani d . . 1
H H39A 0.4784 0.1362 0.2116 0.08 Uiso calc U R 1
H H39B 0.4746 0.152 0.3589 0.08 Uiso calc U R 1
C C310 0.2966(6) 0.13607(11) 0.2519(6) 0.0740(15) Uani d . . 1
C C311 0.5867(4) 0.06904(9) 0.5861(5) 0.0507(12) Uani d . . 1
C C312 0.4670(4) 0.05798(9) 0.4814(5) 0.0510(12) Uani d . . 1
C C313 0.3441(4) 0.06917(9) 0.4548(5) 0.0626(13) Uani d . . 1
H H313 0.3364 0.0852 0.4966 0.075 Uiso calc U R 1
C C314 0.2308(5) 0.05696(11) 0.3666(6) 0.0744(16) Uani d . . 1
H H314 0.1482 0.0648 0.3496 0.089 Uiso calc U R 1
C C315 0.2421(5) 0.03337(12) 0.3051(6) 0.0852(18) Uani d . . 1
H H315 0.1669 0.0253 0.2447 0.102 Uiso calc U R 1
C C316 0.3631(5) 0.02157(11) 0.3315(6) 0.0822(17) Uani d . . 1
H H316 0.3702 0.0054 0.2908 0.099 Uiso calc U R 1
C C317 0.4744(5) 0.03400(10) 0.4192(6) 0.0685(14) Uani d . . 1
H H317 0.5566 0.026 0.437 0.082 Uiso calc U R 1
F F31 0.2477(3) 0.11465(7) 0.1833(4) 0.1074(12) Uani d . . 1
F F32 0.2428(3) 0.13919(9) 0.3661(5) 0.1304(15) Uani d . . 1
F F33 0.2515(3) 0.15484(6) 0.1509(4) 0.1125(12) Uani d . . 1
N N11 0.4502(3) 0.23566(7) 0.1467(4) 0.0540(10) Uani d . . 1
N N12 0.5031(3) 0.27705(7) 0.1951(4) 0.0559(10) Uani d . . 1
N N21 0.7083(3) 0.07196(7) 0.2051(4) 0.0526(10) Uani d . . 1
N N22 0.6767(3) 0.11313(7) 0.1329(4) 0.0553(10) Uani d . . 1
N N31 0.7480(3) 0.09365(8) 0.7250(4) 0.0572(10) Uani d . . 1
N N32 0.6685(3) 0.05350(7) 0.6906(4) 0.0556(10) Uani d . . 1
O O11 0.5699(4) 0.19200(7) 0.3190(4) 0.0883(12) Uani d . . 1
O O12 0.7168(3) 0.21749(6) 0.4791(4) 0.0620(9) Uani d . . 1
O O21 0.5753(4) 0.02806(7) 0.0533(4) 0.0899(13) Uani d . . 1
O O22 0.4367(3) 0.05278(5) -0.1198(3) 0.0597(8) Uani d . . 1
O O31 0.6512(3) 0.13786(7) 0.5438(4) 0.0808(11) Uani d . . 1
O O32 0.4873(3) 0.11443(6) 0.3951(3) 0.0629(9) Uani d . . 1

loop_
_atom_site_aniso_label
_atom_site_aniso_U_11
_atom_site_aniso_U_22
_atom_site_aniso_U_33
_atom_site_aniso_U_12
_atom_site_aniso_U_13
_atom_site_aniso_U_23
C11 0.046(3) 0.059(3) 0.055(3) 0.000(2) 0.010(2) 0.002(3)
C12 0.049(3) 0.084(4) 0.060(3) -0.003(3) 0.011(3) -0.002(3)
C13 0.055(3) 0.092(4) 0.069(4) -0.008(3) 0.000(3) 0.002(3)
C14 0.068(4) 0.092(5) 0.075(4) -0.025(3) 0.000(3) -0.016(3)
C15 0.072(3) 0.061(3) 0.062(3) -0.018(3) 0.011(3) -0.004(3)
C16 0.060(3) 0.083(4) 0.097(4) 0.009(3) -0.006(3) 0.013(3)
C17 0.044(3) 0.056(3) 0.048(3) 0.001(2) 0.011(2) 0.000(2)
C18 0.054(3) 0.064(4) 0.053(3) -0.001(3) 0.016(3) 0.001(3)
C19 0.068(3) 0.060(3) 0.059(3) 0.005(3) 0.012(3) 0.005(3)
C110 0.077(4) 0.078(4) 0.060(4) 0.004(3) -0.011(3) -0.011(3)
C111 0.038(2) 0.057(3) 0.053(3) -0.003(2) 0.009(2) -0.001(2)
C112 0.045(3) 0.055(3) 0.057(3) -0.007(2) 0.009(2) 0.008(2)
C113 0.048(3) 0.061(3) 0.084(4) -0.005(3) 0.011(3) 0.011(3)
C114 0.051(3) 0.094(5) 0.089(4) -0.011(3) 0.001(3) 0.020(4)
C115 0.069(4) 0.099(5) 0.082(4) -0.026(4) -0.016(3) -0.001(4)
C116 0.100(5) 0.077(4) 0.082(4) -0.015(4) 0.004(4) -0.022(3)
C117 0.061(3) 0.069(4) 0.066(3) -0.003(3) 0.011(3) -0.008(3)
F11 0.098(2) 0.097(3) 0.117(3) -0.025(2) -0.027(2) -0.014(2)
F12 0.098(3) 0.165(4) 0.114(3) 0.010(2) 0.045(2) -0.021(3)
F13 0.097(2) 0.102(3) 0.122(3) 0.025(2) -0.018(2) 0.019(2)
C21 0.046(3) 0.071(4) 0.066(3) 0.005(3) 0.008(3) -0.004(3)
C22 0.054(3) 0.100(5) 0.062(3) 0.009(3) 0.000(3) -0.010(3)
C23 0.071(4) 0.088(4) 0.061(3) 0.018(3) 0.004(3) 0.012(3)
C24 0.062(3) 0.065(3) 0.062(3) 0.010(3) 0.004(3) 0.012(3)
C25 0.040(3) 0.065(3) 0.057(3) 0.001(2) 0.013(2) 0.000(3)
C26 0.066(4) 0.087(4) 0.100(4) -0.009(3) -0.006(3) -0.010(4)
C27 0.041(2) 0.053(3) 0.052(3) 0.003(2) 0.008(2) 0.003(2)
C28 0.056(3) 0.057(4) 0.058(3) -0.003(3) 0.009(3) 0.007(3)
C29 0.077(4) 0.054(3) 0.050(3) -0.006(3) 0.005(3) 0.000(2)
C210 0.066(4) 0.087(5) 0.071(4) -0.008(3) -0.003(3) 0.013(4)
C211 0.049(3) 0.055(3) 0.047(3) 0.003(2) 0.015(2) -0.002(2)
C212 0.054(3) 0.046(3) 0.046(3) 0.004(2) 0.012(2) 0.000(2)
C213 0.052(3) 0.065(3) 0.061(3) 0.006(3) 0.010(2) -0.006(3)
C214 0.053(3) 0.082(4) 0.080(4) 0.009(3) 0.001(3) -0.010(3)
C215 0.089(4) 0.085(4) 0.052(3) 0.027(4) -0.008(3) 0.003(3)
C216 0.085(4) 0.071(4) 0.078(4) 0.010(3) 0.005(3) 0.014(3)
C217 0.058(3) 0.066(4) 0.069(3) 0.002(3) 0.006(3) 0.004(3)
F21 0.085(2) 0.089(2) 0.129(3) 0.0145(19) -0.015(2) 0.004(2)
F22 0.092(2) 0.090(3) 0.171(4) -0.028(2) -0.020(2) -0.009(3)
F23 0.104(3) 0.218(5) 0.102(3) -0.015(3) 0.051(2) 0.024(3)
C31 0.045(3) 0.096(4) 0.054(3) 0.001(3) 0.002(2) 0.012(3)
C32 0.050(3) 0.121(5) 0.063(4) -0.002(3) 0.002(3) 0.004(4)
C33 0.062(4) 0.110(5) 0.064(4) -0.016(3) 0.000(3) -0.011(3)
C34 0.061(3) 0.081(4) 0.069(4) -0.022(3) 0.007(3) -0.013(3)
C35 0.044(3) 0.071(4) 0.050(3) 0.001(3) 0.015(2) 0.010(3)
C36 0.068(4) 0.110(5) 0.094(4) 0.014(3) -0.006(3) 0.037(4)
C37 0.041(2) 0.060(3) 0.046(3) -0.001(2) 0.006(2) 0.006(2)
C38 0.051(3) 0.059(3) 0.052(3) -0.006(3) 0.012(2) -0.001(3)
C39 0.069(3) 0.058(3) 0.068(3) 0.005(3) 0.010(3) 0.012(3)
C310 0.080(4) 0.075(4) 0.056(3) 0.006(3) -0.002(3) 0.001(3)
C311 0.039(2) 0.061(3) 0.050(3) 0.000(2) 0.008(2) 0.008(2)
C312 0.052(3) 0.054(3) 0.043(3) -0.004(2) 0.006(2) 0.013(2)
C313 0.050(3) 0.063(3) 0.071(3) 0.000(3) 0.009(3) 0.019(3)
C314 0.043(3) 0.085(4) 0.088(4) -0.004(3) 0.005(3) 0.018(3)
C315 0.066(4) 0.088(5) 0.082(4) -0.011(3) -0.013(3) 0.010(4)
C316 0.071(4) 0.073(4) 0.089(4) -0.002(3) -0.001(3) -0.015(3)
C317 0.057(3) 0.062(4) 0.077(4) 0.005(3) 0.001(3) 0.003(3)
F31 0.113(3) 0.097(3) 0.086(2) -0.029(2) -0.017(2) -0.002(2)
F32 0.090(3) 0.206(4) 0.101(3) 0.025(3) 0.036(2) -0.010(3)
F33 0.105(3) 0.099(3) 0.109(3) 0.020(2) -0.015(2) 0.022(2)
N11 0.046(2) 0.064(3) 0.049(2) -0.011(2) 0.0092(19) -0.004(2)
N12 0.047(2) 0.060(3) 0.056(2) -0.003(2) 0.0069(19) 0.001(2)
N21 0.046(2) 0.058(3) 0.053(2) 0.0073(19) 0.0124(19) 0.007(2)
N22 0.047(2) 0.052(2) 0.062(3) 0.000(2) 0.008(2) -0.004(2)
N31 0.044(2) 0.071(3) 0.055(2) -0.004(2) 0.0105(19) 0.002(2)
N32 0.044(2) 0.067(3) 0.053(2) 0.000(2) 0.0069(19) 0.010(2)
O11 0.104(3) 0.058(2) 0.086(3) -0.020(2) -0.004(2) 0.002(2)
O12 0.062(2) 0.052(2) 0.064(2) -0.0001(16) 0.0035(17) 0.0084(17)
O21 0.100(3) 0.048(2) 0.097(3) -0.003(2) -0.016(2) 0.017(2)
O22 0.062(2) 0.049(2) 0.061(2) -0.0018(16) 0.0053(17) -0.0008(16)
O31 0.080(2) 0.063(2) 0.086(3) -0.019(2) -0.001(2) 0.008(2)
O32 0.059(2) 0.054(2) 0.065(2) -0.0047(16) -0.0024(17) 0.0133(17)

loop_
_atom_type_symbol
_atom_type_description
_atom_type_scat_dispersion_real
_atom_type_scat_dispersion_imag
_atom_type_scat_source
C C 0.0033 0.0016 'International Tables Vol C Tables 4.2.6.8 and 6.1.1.4'
H H 0.0000 0.0000 'International Tables Vol C Tables 4.2.6.8 and 6.1.1.4'
N N 0.0061 0.0033 'International Tables Vol C Tables 4.2.6.8 and 6.1.1.4'
O O 0.0106 0.0060 'International Tables Vol C Tables 4.2.6.8 and 6.1.1.4'
F F 0.0171 0.0103 'International Tables Vol C Tables 4.2.6.8 and 6.1.1.4'

loop_
_geom_angle_atom_site_label_1
_geom_angle_atom_site_label_2
_geom_angle_atom_site_label_3
_geom_angle
N12 C11 N11 111.2(4)
N12 C11 C12 128.8(5)
N11 C11 C12 120.0(4)
C13 C12 C11 117.5(5)
C13 C12 C16 123.6(5)
C11 C12 C16 119.0(5)
C12 C13 C14 121.4(5)
C12 C13 H13 119.3
C14 C13 H13 119.3
C15 C14 C13 121.3(5)
C15 C14 H14 119.4
C13 C14 H14 119.4
C14 C15 N11 118.4(5)
C14 C15 H15 120.8
N11 C15 H15 120.8
C12 C16 H16A 109.5
C12 C16 H16B 109.5
H16A C16 H16B 109.5
C12 C16 H16C 109.5
H16A C16 H16C 109.5
H16B C16 H16C 109.5
C111 C17 N11 105.0(4)
C111 C17 C18 134.6(4)
N11 C17 C18 120.0(4)
O11 C18 O12 122.8(4)
O11 C18 C17 124.5(4)
O12 C18 C17 112.7(4)
O12 C19 C110 109.2(4)
O12 C19 H19A 109.8
C110 C19 H19A 109.8
O12 C19 H19B 109.8
C110 C19 H19B 109.8
H19A C19 H19B 108.3
F12 C110 F11 106.7(5)
F12 C110 F13 106.3(5)
F11 C110 F13 106.9(4)
F12 C110 C19 112.3(4)
F11 C110 C19 113.8(5)
F13 C110 C19 110.4(5)
N12 C111 C17 111.1(4)
N12 C111 C112 117.9(4)
C17 C111 C112 131.0(4)
C113 C112 C117 119.1(4)
C113 C112 C111 122.4(5)
C117 C112 C111 118.2(4)
C112 C113 C114 119.6(5)
C112 C113 H113 120.2
C114 C113 H113 120.2
C115 C114 C113 120.6(5)
C115 C114 H114 119.7
C113 C114 H114 119.7
C116 C115 C114 120.6(5)
C116 C115 H115 119.7
C114 C115 H115 119.7
C115 C116 C117 119.2(6)
C115 C116 H116 120.4
C117 C116 H116 120.4
C116 C117 C112 121.0(5)
C116 C117 H117 119.5
C112 C117 H117 119.5
C22 C21 C25 117.6(5)
C22 C21 C26 124.1(5)
C25 C21 C26 118.3(5)
C21 C22 C23 121.4(5)
C21 C22 H22 119.3
C23 C22 H22 119.3
C24 C23 C22 121.0(5)
C24 C23 H23 119.5
C22 C23 H23 119.5
C23 C24 N21 118.4(5)
C23 C24 H24 120.8
N21 C24 H24 120.8
N22 C25 N21 111.2(4)
N22 C25 C21 128.7(5)
N21 C25 C21 120.1(4)
C21 C26 H26A 109.5
C21 C26 H26B 109.5
H26A C26 H26B 109.5
C21 C26 H26C 109.5
H26A C26 H26C 109.5
H26B C26 H26C 109.5
C211 C27 N21 104.6(4)
C211 C27 C28 135.4(4)
N21 C27 C28 119.6(4)
O21 C28 O22 121.9(4)
O21 C28 C27 125.3(4)
O22 C28 C27 112.7(4)
O22 C29 C210 109.4(4)
O22 C29 H29A 109.8
C210 C29 H29A 109.8
O22 C29 H29B 109.8
C210 C29 H29B 109.8
H29A C29 H29B 108.2
F23 C210 F22 108.2(5)
F23 C210 F21 107.4(6)
F22 C210 F21 105.8(4)
F23 C210 C29 112.4(4)
F22 C210 C29 110.6(5)
F21 C210 C29 112.2(5)
N22 C211 C27 111.2(4)
N22 C211 C212 116.8(4)
C27 C211 C212 131.9(4)
C213 C212 C217 117.9(4)
C213 C212 C211 123.2(4)
C217 C212 C211 118.5(4)
C214 C213 C212 120.2(5)
C214 C213 H213 119.9
C212 C213 H213 119.9
C213 C214 C215 121.5(5)
C213 C214 H214 119.3
C215 C214 H214 119.3
C216 C215 C214 119.2(5)
C216 C215 H215 120.4
C214 C215 H215 120.4
C215 C216 C217 120.4(5)
C215 C216 H216 119.8
C217 C216 H216 119.8
C216 C217 C212 120.9(5)
C216 C217 H217 119.6
C212 C217 H217 119.6
C32 C31 C35 117.1(5)
C32 C31 C36 123.8(5)
C35 C31 C36 119.1(5)
C31 C32 C33 121.2(5)
C31 C32 H32 119.4
C33 C32 H32 119.4
C34 C33 C32 121.4(5)
C34 C33 H33 119.3
C32 C33 H33 119.3
C33 C34 N31 118.4(5)
C33 C34 H34 120.8
N31 C34 H34 120.8
N32 C35 N31 110.8(4)
N32 C35 C31 128.3(5)
N31 C35 C31 120.9(4)
C31 C36 H36A 109.5
C31 C36 H36B 109.5
H36A C36 H36B 109.5
C31 C36 H36C 109.5
H36A C36 H36C 109.5
H36B C36 H36C 109.5
N31 C37 C311 105.2(4)
N31 C37 C38 120.9(4)
C311 C37 C38 133.7(4)
O31 C38 O32 122.3(4)
O31 C38 C37 124.7(4)
O32 C38 C37 113.0(4)
O32 C39 C310 107.7(4)
O32 C39 H39A 110.2
C310 C39 H39A 110.2
O32 C39 H39B 110.2
C310 C39 H39B 110.2
H39A C39 H39B 108.5
F32 C310 F31 106.3(5)
F32 C310 F33 107.3(5)
F31 C310 F33 106.4(4)
F32 C310 C39 113.3(5)
F31 C310 C39 113.3(5)
F33 C310 C39 109.8(5)
N32 C311 C37 110.4(4)
N32 C311 C312 118.7(4)
C37 C311 C312 130.8(4)
C313 C312 C317 117.8(4)
C313 C312 C311 122.8(4)
C317 C312 C311 119.1(4)
C312 C313 C314 121.2(5)
C312 C313 H313 119.4
C314 C313 H313 119.4
C315 C314 C313 119.4(5)
C315 C314 H314 120.3
C313 C314 H314 120.3
C314 C315 C316 120.7(5)
C314 C315 H315 119.6
C316 C315 H315 119.6
C315 C316 C317 119.0(5)
C315 C316 H316 120.5
C317 C316 H316 120.5
C316 C317 C312 121.8(5)
C316 C317 H317 119.1
C312 C317 H317 119.1
C11 N11 C15 121.4(4)
C11 N11 C17 106.4(4)
C15 N11 C17 132.2(4)
C11 N12 C111 106.3(4)
C24 N21 C25 121.4(4)
C24 N21 C27 131.7(4)
C25 N21 C27 106.9(4)
C25 N22 C211 106.1(4)
C34 N31 C35 121.0(4)
C34 N31 C37 132.0(4)
C35 N31 C37 107.0(4)
C35 N32 C311 106.6(4)
C18 O12 C19 116.9(4)
C28 O22 C29 117.3(3)
C38 O32 C39 116.3(4)

loop_
_geom_bond_atom_site_label_1
_geom_bond_atom_site_label_2
_geom_bond_distance
C11 N12 1.338(5)
C11 N11 1.380(5)
C11 C12 1.409(6)
C12 C13 1.355(6)
C12 C16 1.492(6)
C13 C14 1.405(7)
C13 H13 0.93
C14 C15 1.336(6)
C14 H14 0.93
C15 N11 1.382(5)
C15 H15 0.93
C16 H16A 0.96
C16 H16B 0.96
C16 H16C 0.96
C17 C111 1.390(6)
C17 N11 1.405(5)
C17 C18 1.453(6)
C18 O11 1.209(5)
C18 O12 1.341(5)
C19 O12 1.426(5)
C19 C110 1.456(7)
C19 H19A 0.97
C19 H19B 0.97
C110 F12 1.319(6)
C110 F11 1.319(6)
C110 F13 1.334(6)
C111 N12 1.355(5)
C111 C112 1.480(6)
C112 C113 1.385(6)
C112 C117 1.391(6)
C113 C114 1.393(7)
C113 H113 0.93
C114 C115 1.372(8)
C114 H114 0.93
C115 C116 1.371(8)
C115 H115 0.93
C116 C117 1.390(6)
C116 H116 0.93
C117 H117 0.93
C21 C22 1.345(6)
C21 C25 1.417(6)
C21 C26 1.507(6)
C22 C23 1.413(7)
C22 H22 0.93
C23 C24 1.349(6)
C23 H23 0.93
C24 N21 1.378(5)
C24 H24 0.93
C25 N22 1.336(5)
C25 N21 1.382(5)
C26 H26A 0.96
C26 H26B 0.96
C26 H26C 0.96
C27 C211 1.396(6)
C27 N21 1.399(5)
C27 C28 1.443(6)
C28 O21 1.192(5)
C28 O22 1.359(5)
C29 O22 1.424(5)
C29 C210 1.468(7)
C29 H29A 0.97
C29 H29B 0.97
C210 F23 1.308(6)
C210 F22 1.328(6)
C210 F21 1.330(6)
C211 N22 1.358(5)
C211 C212 1.480(6)
C212 C213 1.393(6)
C212 C217 1.396(6)
C213 C214 1.373(6)
C213 H213 0.93
C214 C215 1.374(7)
C214 H214 0.93
C215 C216 1.368(7)
C215 H215 0.93
C216 C217 1.383(6)
C216 H216 0.93
C217 H217 0.93
C31 C32 1.363(7)
C31 C35 1.405(6)
C31 C36 1.500(7)
C32 C33 1.417(7)
C32 H32 0.93
C33 C34 1.342(6)
C33 H33 0.93
C34 N31 1.385(5)
C34 H34 0.93
C35 N32 1.341(5)
C35 N31 1.386(5)
C36 H36A 0.96
C36 H36B 0.96
C36 H36C 0.96
C37 N31 1.388(5)
C37 C311 1.405(6)
C37 C38 1.444(6)
C38 O31 1.204(5)
C38 O32 1.346(5)
C39 O32 1.432(5)
C39 C310 1.481(7)
C39 H39A 0.97
C39 H39B 0.97
C310 F32 1.310(6)
C310 F31 1.312(6)
C310 F33 1.334(6)
C311 N32 1.357(5)
C311 C312 1.468(6)
C312 C313 1.374(6)
C312 C317 1.381(6)
C313 C314 1.391(6)
C313 H313 0.93
C314 C315 1.368(7)
C314 H314 0.93
C315 C316 1.369(7)
C315 H315 0.93
C316 C317 1.380(6)
C316 H316 0.93
C317 H317 0.93
